data_7058997
loop_
_publ_author_name
'Bechu, Damien'
'Rogez, Guillaume'
'Hosseini, Mir Wais'
'Baudron, St\'ephane A.'

_publ_section_title
;
 Tetrathiopyridyl-tetrathiafulvalene-based Cd(ii) coordination polymers:
 one ligand, one metal cation, many possibilities
;
_journal_issue 36
_journal_name_full 'New Journal of Chemistry'
_journal_page_first 14291
_journal_paper_doi 10.1039/C9NJ03572A
_journal_volume 43
_journal_year 2019
_chemical_formula_sum 'C28 H16 Mn N6 S10'
_chemical_formula_weight 812.01
_space_group_crystal_system orthorhombic
_space_group_IT_number 70
_space_group_name_Hall '-F 2uv 2vw'
_space_group_name_H-M_alt 'F d d d :2'
_atom_sites_solution_hydrogens geom
_audit_creation_method SHELXL-2016/6
_audit_update_record
;
2019-08-06 deposited with the CCDC.	2019-08-15 downloaded from the CCDC.
;
_cell_angle_alpha 90
_cell_angle_beta 90
_cell_angle_gamma 90
_cell_formula_units_Z 16
_cell_length_a 13.2346(9)
_cell_length_b 32.997(2)
_cell_length_c 40.420(3)
_cell_measurement_reflns_used 3201
_cell_measurement_temperature 173(2)
_cell_measurement_theta_max 24.12
_cell_measurement_theta_min 2.24
_cell_volume 17651(2)
_computing_cell_refinement 'Bruker SAINT'
_computing_data_collection 'Bruker APEX2'
_computing_data_reduction 'Bruker SAINT'
_computing_molecular_graphics 'Bruker SHELXTL'
_computing_publication_material 'Bruker SHELXTL'
_computing_structure_refinement 'SHELXL-2014 (Sheldrick 2014)'
_computing_structure_solution 'SHELXS-97 (Sheldrick 2008)'
_diffrn_ambient_temperature 173(2)
_diffrn_measured_fraction_theta_full 0.999
_diffrn_measured_fraction_theta_max 0.998
_diffrn_measurement_device_type 'Bruker APEX-II CCD'
_diffrn_measurement_method '\f and \w scans'
_diffrn_radiation_type MoK\a
_diffrn_radiation_wavelength 0.71073
_diffrn_reflns_av_R_equivalents 0.0871
_diffrn_reflns_av_unetI/netI 0.0731
_diffrn_reflns_Laue_measured_fraction_full 0.999
_diffrn_reflns_Laue_measured_fraction_max 0.998
_diffrn_reflns_limit_h_max 17
_diffrn_reflns_limit_h_min -18
_diffrn_reflns_limit_k_max 46
_diffrn_reflns_limit_k_min -46
_diffrn_reflns_limit_l_max 56
_diffrn_reflns_limit_l_min -42
_diffrn_reflns_number 29746
_diffrn_reflns_point_group_measured_fraction_full 0.999
_diffrn_reflns_point_group_measured_fraction_max 0.998
_diffrn_reflns_theta_full 25.242
_diffrn_reflns_theta_max 30.062
_diffrn_reflns_theta_min 2.244
_exptl_absorpt_coefficient_mu 0.797
_exptl_absorpt_correction_T_max 0.975
_exptl_absorpt_correction_T_min 0.968
_exptl_absorpt_correction_type multi-scan
_exptl_absorpt_process_details sadabs
_exptl_crystal_colour orange
_exptl_crystal_density_diffrn 1.222
_exptl_crystal_density_meas ?
_exptl_crystal_description block
_exptl_crystal_F_000 6576
_exptl_crystal_size_max 0.040
_exptl_crystal_size_mid 0.040
_exptl_crystal_size_min 0.030
_platon_squeeze_details
;
;
_refine_diff_density_max 1.301
_refine_diff_density_min -0.564
_refine_diff_density_rms 0.090
_refine_ls_extinction_method none
_refine_ls_goodness_of_fit_ref 1.033
_refine_ls_hydrogen_treatment constr
_refine_ls_matrix_type full
_refine_ls_number_parameters 204
_refine_ls_number_reflns 6472
_refine_ls_number_restraints 0
_refine_ls_restrained_S_all 1.033
_refine_ls_R_factor_all 0.1121
_refine_ls_R_factor_gt 0.0604
_refine_ls_shift/su_max 0.001
_refine_ls_shift/su_mean 0.000
_refine_ls_structure_factor_coef Fsqd
_refine_ls_weighting_details 'w=1/[\s^2^(Fo^2^)+(0.1024P)^2^] where P=(Fo^2^+2Fc^2^)/3'
_refine_ls_weighting_scheme calc
_refine_ls_wR_factor_gt 0.1721
_refine_ls_wR_factor_ref 0.1989
_reflns_Friedel_coverage 0.000
_reflns_number_gt 3620
_reflns_number_total 6472
_reflns_threshold_expression 'I > 2\s(I)'
_cod_data_source_file c9nj03572a2.cif
_cod_data_source_block CP9
_cod_depositor_comments
;
The following automatic conversions were performed:

data item '_exptl_crystal_density_meas' value 'not measured' was
changed to '?' -- the value is perceived as not measured.

Automatic conversion script
Id: cif_fix_values 6909 2019-04-08 15:41:33Z antanas 
;
_cod_original_sg_symbol_H-M 'F d d d'
_cod_database_code 7058997
_shelx_shelxl_version_number 2016/6
_shelx_space_group_comment
;
The symmetry employed for this shelxl refinement is uniquely defined
by the following loop, which should always be used as a source of
symmetry information in preference to the above space-group names.
They are only intended as comments.
;
_shelx_estimated_absorpt_t_min 0.969
_shelx_estimated_absorpt_t_max 0.976
_platon_squeeze_void_probe_radius 1.20

loop_
_space_group_symop_operation_xyz
'x, y, z'
'-x+3/4, -y+3/4, z'
'-x+3/4, y, -z+3/4'
'x, -y+3/4, -z+3/4'
'x, y+1/2, z+1/2'
'-x+3/4, -y+5/4, z+1/2'
'-x+3/4, y+1/2, -z+5/4'
'x, -y+5/4, -z+5/4'
'x+1/2, y, z+1/2'
'-x+5/4, -y+3/4, z+1/2'
'-x+5/4, y, -z+5/4'
'x+1/2, -y+3/4, -z+5/4'
'x+1/2, y+1/2, z'
'-x+5/4, -y+5/4, z'
'-x+5/4, y+1/2, -z+3/4'
'x+1/2, -y+5/4, -z+3/4'
'-x, -y, -z'
'x-3/4, y-3/4, -z'
'x-3/4, -y, z-3/4'
'-x, y-3/4, z-3/4'
'-x, -y+1/2, -z+1/2'
'x-3/4, y-1/4, -z+1/2'
'x-3/4, -y+1/2, z-1/4'
'-x, y-1/4, z-1/4'
'-x+1/2, -y, -z+1/2'
'x-1/4, y-3/4, -z+1/2'
'x-1/4, -y, z-1/4'
'-x+1/2, y-3/4, z-1/4'
'-x+1/2, -y+1/2, -z'
'x-1/4, y-1/4, -z'
'x-1/4, -y+1/2, z-3/4'
'-x+1/2, y-1/4, z-3/4'

loop_
_atom_site_label
_atom_site_type_symbol
_atom_site_fract_x
_atom_site_fract_y
_atom_site_fract_z
_atom_site_U_iso_or_equiv
_atom_site_adp_type
_atom_site_occupancy
_atom_site_site_symmetry_order
_atom_site_calc_flag
_atom_site_refinement_flags_posn
_atom_site_refinement_flags_adp
_atom_site_refinement_flags_occupancy
C1 C 0.1482(3) 0.60668(11) 0.16905(9) 0.0420(9) Uani 1 1 d . . .
C2 C 0.2761(3) 0.55198(11) 0.18509(10) 0.0456(9) Uani 1 1 d . . .
C3 C 0.1864(3) 0.53294(11) 0.18470(10) 0.0440(9) Uani 1 1 d . . .
C4 C 0.2182(3) 0.45629(11) 0.16069(9) 0.0399(8) Uani 1 1 d . . .
C5 C 0.2135(3) 0.41410(11) 0.16116(9) 0.0411(8) Uani 1 1 d . . .
H5 H 0.183349 0.400262 0.179253 0.049 Uiso 1 1 calc R U .
C6 C 0.2535(3) 0.39276(10) 0.13481(9) 0.0414(9) Uani 1 1 d . . .
H6 H 0.249004 0.364028 0.135086 0.050 Uiso 1 1 calc R U .
C7 C 0.2610(3) 0.47459(11) 0.13373(9) 0.0418(9) Uani 1 1 d . . .
H7 H 0.263091 0.503301 0.132132 0.050 Uiso 1 1 calc R U .
C8 C 0.3010(3) 0.45076(10) 0.10885(9) 0.0392(8) Uani 1 1 d . . .
H8 H 0.332314 0.463934 0.090631 0.047 Uiso 1 1 calc R U .
C9 C 0.4439(3) 0.55382(11) 0.22678(10) 0.0429(9) Uani 1 1 d . . .
C10 C 0.5332(4) 0.53865(13) 0.23913(11) 0.0610(13) Uani 1 1 d . . .
H10 H 0.562459 0.514931 0.229864 0.073 Uiso 1 1 calc R U .
C11 C 0.5794(3) 0.55817(13) 0.26494(11) 0.0552(11) Uani 1 1 d . . .
H11 H 0.640351 0.546958 0.273337 0.066 Uiso 1 1 calc R U .
C12 C 0.4576(3) 0.60572(12) 0.26655(10) 0.0463(9) Uani 1 1 d . . .
H12 H 0.430455 0.629801 0.275896 0.056 Uiso 1 1 calc R U .
C13 C 0.4046(3) 0.58772(12) 0.24121(11) 0.0500(10) Uani 1 1 d . . .
H13 H 0.342053 0.598655 0.233921 0.060 Uiso 1 1 calc R U .
C14 C 0.4325(3) 0.68534(11) 0.32330(10) 0.0440(9) Uani 1 1 d . . .
N2 N 0.5446(2) 0.59171(9) 0.27897(7) 0.0383(7) Uani 1 1 d . . .
N3 N 0.5070(2) 0.66881(9) 0.32134(8) 0.0426(7) Uani 1 1 d . . .
S5 S 0.32394(11) 0.70841(5) 0.32637(5) 0.0878(5) Uani 1 1 d . . .
N1 N 0.2983(2) 0.41058(8) 0.10892(7) 0.0356(7) Uani 1 1 d . . .
S1 S 0.08270(8) 0.56058(3) 0.17004(3) 0.0477(3) Uani 1 1 d . . .
S2 S 0.27991(8) 0.60159(3) 0.16856(3) 0.0483(3) Uani 1 1 d . . .
S3 S 0.38948(9) 0.52662(3) 0.19355(3) 0.0569(3) Uani 1 1 d . . .
S4 S 0.16479(9) 0.48223(3) 0.19493(3) 0.0508(3) Uani 1 1 d . . .
Mn1 Mn 0.625000 0.625000 0.31952(2) 0.02715(18) Uani 1 2 d S T P

loop_
_atom_site_aniso_label
_atom_site_aniso_U_11
_atom_site_aniso_U_22
_atom_site_aniso_U_33
_atom_site_aniso_U_23
_atom_site_aniso_U_13
_atom_site_aniso_U_12
C1 0.047(2) 0.0391(19) 0.040(2) -0.0023(16) -0.0002(18) 0.0069(16)
C2 0.050(2) 0.0379(19) 0.049(2) -0.0101(17) -0.0075(19) 0.0123(17)
C3 0.051(2) 0.0366(18) 0.044(2) -0.0072(17) -0.0001(18) 0.0087(17)
C4 0.045(2) 0.0366(18) 0.038(2) -0.0035(16) -0.0029(17) 0.0056(15)
C5 0.047(2) 0.0384(18) 0.038(2) 0.0042(16) 0.0027(17) -0.0006(16)
C6 0.051(2) 0.0288(16) 0.044(2) 0.0005(15) 0.0023(18) 0.0002(15)
C7 0.054(2) 0.0301(16) 0.041(2) 0.0016(15) -0.0030(18) 0.0057(16)
C8 0.049(2) 0.0316(17) 0.037(2) 0.0025(15) 0.0041(17) 0.0008(15)
C9 0.047(2) 0.046(2) 0.037(2) -0.0044(16) -0.0054(17) 0.0075(17)
C10 0.065(3) 0.058(3) 0.061(3) -0.020(2) -0.014(2) 0.026(2)
C11 0.049(2) 0.062(3) 0.054(3) -0.019(2) -0.011(2) 0.015(2)
C12 0.050(2) 0.045(2) 0.044(2) -0.0065(18) -0.0003(19) 0.0074(18)
C13 0.048(2) 0.054(2) 0.048(2) -0.0105(19) -0.0111(19) 0.0143(19)
C14 0.052(2) 0.0343(18) 0.046(2) 0.0092(16) -0.0030(19) 0.0009(17)
N2 0.0403(17) 0.0376(15) 0.0368(17) -0.0030(13) -0.0012(14) 0.0006(13)
N3 0.0413(18) 0.0393(16) 0.047(2) -0.0038(14) -0.0009(15) 0.0058(14)
S5 0.0557(8) 0.0759(9) 0.1318(14) 0.0464(9) 0.0223(8) 0.0297(7)
N1 0.0403(17) 0.0324(14) 0.0340(16) 0.0007(12) 0.0014(13) 0.0005(12)
S1 0.0444(6) 0.0417(5) 0.0572(7) -0.0044(4) -0.0017(5) 0.0069(4)
S2 0.0450(6) 0.0412(5) 0.0586(7) -0.0032(4) -0.0012(5) 0.0080(4)
S3 0.0566(7) 0.0495(6) 0.0648(7) -0.0241(5) -0.0201(6) 0.0219(5)
S4 0.0685(7) 0.0391(5) 0.0448(6) -0.0038(4) 0.0077(5) 0.0078(5)
Mn1 0.0303(4) 0.0255(3) 0.0257(4) 0.000 0.000 0.0030(3)

loop_
_atom_type_symbol
_atom_type_description
_atom_type_scat_dispersion_real
_atom_type_scat_dispersion_imag
_atom_type_scat_source
C C 0.0033 0.0016 'International Tables Vol C Tables 4.2.6.8 and 6.1.1.4'
H H 0.0000 0.0000 'International Tables Vol C Tables 4.2.6.8 and 6.1.1.4'
N N 0.0061 0.0033 'International Tables Vol C Tables 4.2.6.8 and 6.1.1.4'
S S 0.1246 0.1234 'International Tables Vol C Tables 4.2.6.8 and 6.1.1.4'
Mn Mn 0.3368 0.7283 'International Tables Vol C Tables 4.2.6.8 and 6.1.1.4'

loop_
_geom_angle_atom_site_label_1
_geom_angle_atom_site_label_2
_geom_angle_atom_site_label_3
_geom_angle
_geom_angle_site_symmetry_1
_geom_angle_site_symmetry_3
C1 C1 S2 122.5(4) 14_455 .
C1 C1 S1 123.3(4) 14_455 .
S2 C1 S1 114.2(2) . .
C3 C2 S3 122.4(3) . .
C3 C2 S2 117.0(3) . .
S3 C2 S2 119.4(3) . .
C2 C3 S4 126.1(3) . .
C2 C3 S1 116.9(3) . .
S4 C3 S1 116.8(2) . .
C7 C4 C5 118.0(3) . .
C7 C4 S4 125.0(3) . .
C5 C4 S4 117.0(3) . .
C6 C5 C4 118.8(3) . .
C6 C5 H5 120.6 . .
C4 C5 H5 120.6 . .
N1 C6 C5 123.2(3) . .
N1 C6 H6 118.4 . .
C5 C6 H6 118.4 . .
C4 C7 C8 119.1(3) . .
C4 C7 H7 120.4 . .
C8 C7 H7 120.4 . .
N1 C8 C7 123.8(3) . .
N1 C8 H8 118.1 . .
C7 C8 H8 118.1 . .
C13 C9 C10 118.0(4) . .
C13 C9 S3 125.8(3) . .
C10 C9 S3 116.1(3) . .
C11 C10 C9 119.2(4) . .
C11 C10 H10 120.4 . .
C9 C10 H10 120.4 . .
N2 C11 C10 124.3(4) . .
N2 C11 H11 117.9 . .
C10 C11 H11 117.9 . .
N2 C12 C13 124.6(4) . .
N2 C12 H12 117.7 . .
C13 C12 H12 117.7 . .
C9 C13 C12 118.6(4) . .
C9 C13 H13 120.7 . .
C12 C13 H13 120.7 . .
N3 C14 S5 178.9(4) . .
C11 N2 C12 115.3(3) . .
C11 N2 Mn1 123.8(3) . .
C12 N2 Mn1 120.9(2) . .
C14 N3 Mn1 166.0(3) . .
C8 N1 C6 116.9(3) . .
C8 N1 Mn1 120.9(2) . 27_565
C6 N1 Mn1 122.0(2) . 27_565
C3 S1 C1 94.13(19) . .
C1 S2 C2 93.23(19) . .
C2 S3 C9 104.75(18) . .
C3 S4 C4 102.25(18) . .
N3 Mn1 N3 176.04(17) . 14
N3 Mn1 N1 87.22(11) . 20_666
N3 Mn1 N1 89.94(12) 14 20_666
N3 Mn1 N1 89.94(12) . 19_666
N3 Mn1 N1 87.22(11) 14 19_666
N1 Mn1 N1 88.52(15) 20_666 19_666
N3 Mn1 N2 92.34(12) . 14
N3 Mn1 N2 90.55(12) 14 14
N1 Mn1 N2 92.76(11) 20_666 14
N1 Mn1 N2 177.43(10) 19_666 14
N3 Mn1 N2 90.55(12) . .
N3 Mn1 N2 92.34(12) 14 .
N1 Mn1 N2 177.44(10) 20_666 .
N1 Mn1 N2 92.76(11) 19_666 .
N2 Mn1 N2 86.05(16) 14 .

loop_
_geom_bond_atom_site_label_1
_geom_bond_atom_site_label_2
_geom_bond_distance
_geom_bond_site_symmetry_2
C1 C1 1.356(7) 14_455
C1 S2 1.751(4) .
C1 S1 1.752(4) .
C2 C3 1.344(6) .
C2 S3 1.751(4) .
C2 S2 1.769(4) .
C3 S4 1.747(4) .
C3 S1 1.751(4) .
C4 C7 1.368(5) .
C4 C5 1.394(5) .
C4 S4 1.774(4) .
C5 C6 1.382(5) .
C5 H5 0.9500 .
C6 N1 1.339(5) .
C6 H6 0.9500 .
C7 C8 1.382(5) .
C7 H7 0.9500 .
C8 N1 1.326(4) .
C8 H8 0.9500 .
C9 C13 1.365(5) .
C9 C10 1.377(6) .
C9 S3 1.769(4) .
C10 C11 1.370(6) .
C10 H10 0.9500 .
C11 N2 1.326(5) .
C11 H11 0.9500 .
C12 N2 1.339(5) .
C12 C13 1.376(6) .
C12 H12 0.9500 .
C13 H13 0.9500 .
C14 N3 1.129(5) .
C14 S5 1.631(4) .
N2 Mn1 2.242(3) .
N3 Mn1 2.130(3) .
N1 Mn1 2.224(3) 27_565

loop_
_platon_squeeze_void_nr
_platon_squeeze_void_average_x
_platon_squeeze_void_average_y
_platon_squeeze_void_average_z
_platon_squeeze_void_volume
_platon_squeeze_void_count_electrons
_platon_squeeze_void_content
1 0.058 0.125 0.125 772 270 ' '
2 0.558 0.125 0.625 772 270 ' '
3 0.941 0.376 0.375 767 270 ' '
4 0.441 0.376 0.875 767 270 ' '
5 0.558 0.626 0.125 767 270 ' '
6 0.058 0.626 0.625 767 270 ' '
7 0.442 0.875 0.375 763 269 ' '
8 0.942 0.875 0.875 763 269 ' '
